data_7107902
loop_
_publ_author_name
'Ruimin Wang'
'Thomas S. Dols'
'Christian W. Lehmann'
'Ulli Englert'

_publ_section_title
;
 The halogen bond made visible: experimental charge density of a very
 short intermolecular ClCl donor-acceptor contact
;
_journal_issue 54
_journal_name_full Chem.Commun.
_journal_page_first 6830
_journal_page_last 6832
_journal_paper_doi 10.1039/c2cc32647g
_journal_volume 48
_journal_year 2012
_chemical_formula_moiety 'C10 H4 Cl8 N2 Zn'
_chemical_formula_sum 'C10 H4 Cl8 N2 Zn'
_chemical_formula_weight 501.12
_chemical_name_systematic
;
?
;
_space_group_IT_number 102
_symmetry_cell_setting tetragonal
_symmetry_space_group_name_Hall 'P 4n -2n'
_symmetry_space_group_name_H-M 'P 42 n m'
_atom_sites_solution_hydrogens geom
_atom_sites_solution_primary direct
_atom_sites_solution_secondary difmap
_audit_creation_method SHELXL-97
_cell_angle_alpha 90.00
_cell_angle_beta 90.00
_cell_angle_gamma 90.00
_cell_formula_units_Z 2
_cell_length_a 12.4404(3)
_cell_length_b 12.4404(3)
_cell_length_c 5.2602(3)
_cell_measurement_reflns_used 110066
_cell_measurement_temperature 100(2)
_cell_measurement_theta_max 54.9981
_cell_measurement_theta_min 1.6275
_cell_volume 814.09(5)
_computing_cell_refinement 'Bruker SAINT'
_computing_data_collection 'Bruker APEX2'
_computing_data_reduction 'Bruker SAINT, SADABS and XPREP'
_computing_molecular_graphics 'PLATON (Spek, 2003)'
_computing_publication_material 'SHELXL97 (Sheldrick, 2008)'
_computing_structure_refinement 'SHELXL-97 (Sheldrick, 1997)'
_computing_structure_solution 'SHELXS-97 (Sheldrick, 1990)'
_diffrn_ambient_temperature 100(2)
_diffrn_measured_fraction_theta_full 0.997
_diffrn_measured_fraction_theta_max 0.997
_diffrn_measurement_device_type 'Bruker Kappa CCD'
_diffrn_measurement_method \w-scans
_diffrn_radiation_monochromator graphite
_diffrn_radiation_source '0.2 x 2mm^2^ focus rotating anode'
_diffrn_radiation_type MoK\a
_diffrn_radiation_wavelength 0.71073
_diffrn_reflns_av_R_equivalents 0.0426
_diffrn_reflns_av_sigmaI/netI 0.0195
_diffrn_reflns_limit_h_max 28
_diffrn_reflns_limit_h_min -28
_diffrn_reflns_limit_k_max 28
_diffrn_reflns_limit_k_min -28
_diffrn_reflns_limit_l_max 12
_diffrn_reflns_limit_l_min -12
_diffrn_reflns_number 81346
_diffrn_reflns_theta_full 55.21
_diffrn_reflns_theta_max 55.21
_diffrn_reflns_theta_min 2.32
_exptl_absorpt_coefficient_mu 2.811
_exptl_absorpt_correction_T_max 0.920
_exptl_absorpt_correction_T_min 0.448
_exptl_absorpt_correction_type multi-scan
_exptl_absorpt_process_details SADABS
_exptl_crystal_colour colourless
_exptl_crystal_density_diffrn 2.044
_exptl_crystal_density_method 'not measured'
_exptl_crystal_description needle
_exptl_crystal_F_000 488
_exptl_crystal_size_max 0.34
_exptl_crystal_size_mid 0.05
_exptl_crystal_size_min 0.03
_refine_diff_density_max 1.063
_refine_diff_density_min -0.744
_refine_diff_density_rms 0.100
_refine_ls_abs_structure_details 'Flack H D (1983), Acta Cryst. A39, 876-881'
_refine_ls_abs_structure_Flack 0.130(6)
_refine_ls_extinction_method none
_refine_ls_goodness_of_fit_ref 1.051
_refine_ls_hydrogen_treatment refall
_refine_ls_matrix_type full
_refine_ls_number_parameters 60
_refine_ls_number_reflns 5405
_refine_ls_number_restraints 1
_refine_ls_restrained_S_all 1.051
_refine_ls_R_factor_all 0.0303
_refine_ls_R_factor_gt 0.0268
_refine_ls_shift/su_max 0.001
_refine_ls_shift/su_mean 0.000
_refine_ls_structure_factor_coef Fsqd
_refine_ls_weighting_details 'calc w=1/[\s^2^(Fo^2^)+(0.0250P)^2^+0.4557P] where P=(Fo^2^+2Fc^2^)/3'
_refine_ls_weighting_scheme calc
_refine_ls_wR_factor_gt 0.0660
_refine_ls_wR_factor_ref 0.0690
_reflns_number_gt 5096
_reflns_number_total 5405
_reflns_threshold_expression >2sigma(I)
_cod_data_source_file c2cc32647g.txt
_cod_data_source_block 1iam
_cod_database_code 7107902

loop_
_symmetry_equiv_pos_as_xyz
'x, y, z'
'-x, -y, z'
'y, x, z'
'-y, -x, z'
'x+1/2, -y+1/2, z+1/2'
'-x+1/2, y+1/2, z+1/2'
'y+1/2, -x+1/2, z+1/2'
'-y+1/2, x+1/2, z+1/2'

loop_
_atom_site_label
_atom_site_type_symbol
_atom_site_fract_x
_atom_site_fract_y
_atom_site_fract_z
_atom_site_U_iso_or_equiv
_atom_site_adp_type
_atom_site_occupancy
_atom_site_symmetry_multiplicity
_atom_site_calc_flag
_atom_site_refinement_flags
Zn1 Zn 0.5000 0.5000 0.59447(4) 0.00915(2) Uani 1 4 d S
Cl1 Cl 0.613222(18) 0.613222(18) 0.77430(6) 0.01526(4) Uani 1 2 d S
Cl2 Cl 0.14160(2) 0.55029(2) -0.04240(6) 0.02032(4) Uani 1 1 d .
Cl3 Cl 0.238302(16) 0.761698(16) -0.28623(6) 0.01462(4) Uani 1 2 d S
N1 N 0.40667(5) 0.59333(5) 0.35353(18) 0.01045(10) Uani 1 2 d S
C3 C 0.29921(6) 0.70079(6) -0.0348(2) 0.01142(12) Uani 1 2 d S
C2 C 0.25799(6) 0.60619(6) 0.07002(15) 0.01198(9) Uani 1 1 d .
C1 C 0.31385(6) 0.55470(6) 0.26298(16) 0.01192(9) Uani 1 1 d .
H1 H 0.289(2) 0.4923(16) 0.342(4) 0.019(5) Uiso 1 1 d .

loop_
_atom_site_aniso_label
_atom_site_aniso_U_11
_atom_site_aniso_U_22
_atom_site_aniso_U_33
_atom_site_aniso_U_23
_atom_site_aniso_U_13
_atom_site_aniso_U_12
Zn1 0.00992(3) 0.00992(3) 0.00761(4) 0.000 0.000 0.00216(4)
Cl1 0.01648(6) 0.01648(6) 0.01281(8) -0.00379(6) -0.00379(6) -0.00049(8)
Cl2 0.01509(7) 0.02128(9) 0.02458(10) 0.00290(8) -0.00895(7) -0.00385(6)
Cl3 0.01629(6) 0.01629(6) 0.01128(8) 0.00214(5) -0.00214(5) 0.00621(8)
N1 0.01022(15) 0.01022(15) 0.0109(3) 0.00124(14) -0.00124(14) 0.0014(2)
C3 0.01212(18) 0.01212(18) 0.0100(3) 0.00120(17) -0.00120(17) 0.0032(2)
C2 0.0111(2) 0.0120(2) 0.0128(3) 0.00069(18) -0.00294(17) 0.00039(16)
C1 0.0119(2) 0.0110(2) 0.0129(2) 0.00155(18) -0.00210(18) 0.00035(16)

loop_
_atom_type_symbol
_atom_type_description
_atom_type_scat_dispersion_real
_atom_type_scat_dispersion_imag
_atom_type_scat_source
C C 0.0033 0.0016 'International Tables Vol C Tables 4.2.6.8 and 6.1.1.4'
H H 0.0000 0.0000 'International Tables Vol C Tables 4.2.6.8 and 6.1.1.4'
N N 0.0061 0.0033 'International Tables Vol C Tables 4.2.6.8 and 6.1.1.4'
Cl Cl 0.1484 0.1585 'International Tables Vol C Tables 4.2.6.8 and 6.1.1.4'
Zn Zn 0.2839 1.4301 'International Tables Vol C Tables 4.2.6.8 and 6.1.1.4'

loop_
_geom_angle_atom_site_label_1
_geom_angle_atom_site_label_2
_geom_angle_atom_site_label_3
_geom_angle
_geom_angle_site_symmetry_1
_geom_angle_site_symmetry_3
N1 Zn1 N1 104.67(5) . 2_665
N1 Zn1 Cl1 105.196(11) . .
N1 Zn1 Cl1 105.195(11) 2_665 .
N1 Zn1 Cl1 105.195(11) . 2_665
N1 Zn1 Cl1 105.195(11) 2_665 2_665
Cl1 Zn1 Cl1 129.20(2) . 2_665
C1 N1 C1 119.53(9) . 4_665
C1 N1 Zn1 119.96(4) . .
C1 N1 Zn1 119.96(4) 4_665 .
C2 C3 C2 117.56(9) 4_665 .
C2 C3 Cl3 121.21(5) 4_665 .
C2 C3 Cl3 121.21(5) . .
C1 C2 C3 119.60(7) . .
C1 C2 Cl2 119.27(6) . .
C3 C2 Cl2 121.09(6) . .
N1 C1 C2 121.80(7) . .
N1 C1 H1 115.5(15) . .
C2 C1 H1 122.6(15) . .

loop_
_geom_bond_atom_site_label_1
_geom_bond_atom_site_label_2
_geom_bond_distance
_geom_bond_site_symmetry_2
Zn1 N1 2.0742(9) .
Zn1 N1 2.0742(9) 2_665
Zn1 Cl1 2.2052(3) .
Zn1 Cl1 2.2052(3) 2_665
Cl2 C2 1.7117(8) .
Cl3 C3 1.7023(11) .
N1 C1 1.3384(9) .
N1 C1 1.3384(9) 4_665
C3 C2 1.3970(9) 4_665
C3 C2 1.3971(9) .
C2 C1 1.3869(11) .
C1 H1 0.93(2) .
